data_2300647
loop_
_publ_author_name
'McMonagle, Charles James'
'Probert, Michael Richard'

_publ_section_title
;
 Reducing the background of ultra-low-temperature X-ray diffraction data
 through new methods and advanced materials
;
_journal_issue 2
_journal_name_full 'Journal of Applied Crystallography'
_journal_page_first 445
_journal_page_last 450
_journal_paper_doi 10.1107/S1600576719003078
_journal_volume 52
_journal_year 2019
_chemical_absolute_configuration rm
_chemical_formula_moiety 'C6 H8 O6'
_chemical_formula_sum 'C6 H8 O6'
_chemical_formula_weight 176.12
_chemical_name_common 'Vitamin C'
_chemical_name_systematic 'L-ascorbic acid'
_space_group_crystal_system monoclinic
_space_group_IT_number 4
_space_group_name_Hall 'P 2yb'
_space_group_name_H-M_alt 'P 1 21 1'
_symmetry_space_group_name_Hall 'P 2yb'
_symmetry_space_group_name_H-M 'P 1 21 1'
_atom_sites_solution_hydrogens geom
_atom_sites_solution_primary dual
_audit_creation_date 2019-01-17
_audit_creation_method
;
Olex2 1.2
(compiled 2018.05.29 svn.r3508 for OlexSys, GUI svn.r5506)
;
_cell_angle_alpha 90
_cell_angle_beta 99.356(3)
_cell_angle_gamma 90
_cell_formula_units_Z 4
_cell_length_a 6.4196(2)
_cell_length_b 6.3619(3)
_cell_length_c 17.1568(6)
_cell_measurement_reflns_used 1182
_cell_measurement_temperature 292.36
_cell_measurement_theta_max 23.645
_cell_measurement_theta_min 2.406
_cell_volume 691.38(5)
_computing_cell_refinement 'SAINT V8.38A (?, 2016)'
_computing_data_reduction 'SAINT V8.38A (?, 2016)'
_computing_molecular_graphics 'Olex2 (Dolomanov et al., 2009)'
_computing_publication_material 'Olex2 (Dolomanov et al., 2009)'
_computing_structure_refinement 'ShelXL (Sheldrick, 2015)'
_computing_structure_solution 'ShelXT (Sheldrick, 2015)'
_diffrn_ambient_temperature 292.36
_diffrn_detector 'CCD area detector'
_diffrn_detector_type 'Bruker APEXII area detector'
_diffrn_measured_fraction_theta_full 0.941
_diffrn_measured_fraction_theta_max 0.941
_diffrn_measurement_device 'XIPHOS four-circle diffractometer'
_diffrn_measurement_device_type 'Bruker APEX-II CCD'
_diffrn_measurement_method '\f scans'
_diffrn_radiation_collimation focused
_diffrn_radiation_monochromator 'multilayer optics'
_diffrn_radiation_probe x-ray
_diffrn_radiation_type MoK\a
_diffrn_radiation_wavelength 0.71073
_diffrn_reflns_av_R_equivalents 0.0655
_diffrn_reflns_av_unetI/netI 0.0778
_diffrn_reflns_Laue_measured_fraction_full 0.941
_diffrn_reflns_Laue_measured_fraction_max 0.941
_diffrn_reflns_limit_h_max 7
_diffrn_reflns_limit_h_min -7
_diffrn_reflns_limit_k_max 7
_diffrn_reflns_limit_k_min -7
_diffrn_reflns_limit_l_max 19
_diffrn_reflns_limit_l_min -19
_diffrn_reflns_number 6127
_diffrn_reflns_point_group_measured_fraction_full 0.951
_diffrn_reflns_point_group_measured_fraction_max 0.950
_diffrn_reflns_theta_full 24.415
_diffrn_reflns_theta_max 24.415
_diffrn_reflns_theta_min 1.203
_diffrn_source 'rotating anode'
_diffrn_source_target Mo
_diffrn_source_type 'Bruker TXS with Helios Optics'
_diffrn_standards_number 0
_exptl_absorpt_coefficient_mu 0.156
_exptl_absorpt_correction_T_max 0.7451
_exptl_absorpt_correction_T_min 0.6883
_exptl_absorpt_correction_type multi-scan
_exptl_absorpt_process_details 'SADABS-2016/2 (Bruker,2016/2) was used for absorption correction.'
_exptl_crystal_colour 'clear colourless'
_exptl_crystal_colour_lustre clear
_exptl_crystal_colour_primary colourless
_exptl_crystal_density_diffrn 1.692
_exptl_crystal_description block
_exptl_crystal_F_000 368
_exptl_crystal_preparation 'As supplied'
_exptl_crystal_size_max 0.035
_exptl_crystal_size_mid 0.035
_exptl_crystal_size_min 0.01
_refine_diff_density_max 0.193
_refine_diff_density_min -0.225
_refine_diff_density_rms 0.050
_refine_ls_abs_structure_details
;
 Flack x determined using 500 quotients [(I+)-(I-)]/[(I+)+(I-)]
 (Parsons, Flack and Wagner, Acta Cryst. B69 (2013) 249-259).
;
_refine_ls_abs_structure_Flack -0.6(10)
_refine_ls_extinction_method none
_refine_ls_goodness_of_fit_ref 0.960
_refine_ls_hydrogen_treatment constr
_refine_ls_matrix_type full
_refine_ls_number_parameters 225
_refine_ls_number_reflns 2183
_refine_ls_number_restraints 1
_refine_ls_restrained_S_all 0.959
_refine_ls_R_factor_all 0.0883
_refine_ls_R_factor_gt 0.0436
_refine_ls_shift/su_max 0.000
_refine_ls_shift/su_mean 0.000
_refine_ls_structure_factor_coef Fsqd
_refine_ls_weighting_details 'w=1/[\s^2^(Fo^2^)+(0.0284P)^2^] where P=(Fo^2^+2Fc^2^)/3'
_refine_ls_weighting_scheme calc
_refine_ls_wR_factor_gt 0.0714
_refine_ls_wR_factor_ref 0.0828
_reflns_Friedel_coverage 0.836
_reflns_Friedel_fraction_full 0.963
_reflns_Friedel_fraction_max 0.962
_reflns_number_gt 1423
_reflns_number_total 2183
_reflns_threshold_expression 'I > 2\s(I)'
_cod_data_source_file kc5091sup1.cif
_cod_data_source_block Collection_2_vitamin_C
_cod_database_code 2300647
_shelx_shelxl_version_number 2018/3
_shelx_space_group_comment
;
The symmetry employed for this shelxl refinement is uniquely defined
by the following loop, which should always be used as a source of
symmetry information in preference to the above space-group names.
They are only intended as comments.
;
_olex2_refinement_description
;
1. Fixed Uiso
 At 1.2 times of:
  All C(H) groups, All C(H,H) groups
 At 1.5 times of:
  All O(H) groups
2.a Ternary CH refined with riding coordinates:
 C2(H2A), C3(H3A), C8(H8A), C9(H9A)
2.b Secondary CH2 refined with riding coordinates:
 C1(H1A,H1B), C7(H7A,H7B)
2.c Idealised tetrahedral OH refined as rotating group:
 O1(H1), O2(H2), O3(H3), O4(H4), O7(H7), O8(H8), O9(H9), O10(H10)
;
_olex2_date_sample_data_collection 2018-11-10
_olex2_date_sample_submission 2018-11-10
_olex2_submission_special_instructions 'No special instructions were received'

loop_
_space_group_symop_operation_xyz
'x, y, z'
'-x, y+1/2, -z'

loop_
_atom_site_label
_atom_site_type_symbol
_atom_site_fract_x
_atom_site_fract_y
_atom_site_fract_z
_atom_site_U_iso_or_equiv
_atom_site_adp_type
_atom_site_occupancy
_atom_site_site_symmetry_order
_atom_site_calc_flag
_atom_site_refinement_flags_posn
O1 O 0.9167(7) 0.3001(9) 0.8173(2) 0.0389(14) Uani 1 1 d .
H1 H 0.880854 0.295499 0.861016 0.058 Uiso 1 1 calc GR
O2 O 0.8378(6) 0.7001(7) 0.6673(3) 0.0316(11) Uani 1 1 d .
H2 H 0.904094 0.735139 0.632427 0.047 Uiso 1 1 calc GR
O3 O 1.1967(5) 0.3460(10) 0.5888(2) 0.0300(10) Uani 1 1 d .
H3 H 1.245233 0.324288 0.548184 0.045 Uiso 1 1 calc GR
O4 O 0.8850(5) 0.3471(9) 0.43099(18) 0.0270(9) Uani 1 1 d .
H4 H 0.773851 0.333320 0.400255 0.041 Uiso 1 1 calc GR
O5 O 0.4648(5) 0.3395(10) 0.4853(2) 0.0294(9) Uani 1 1 d .
O6 O 0.6518(5) 0.3214(9) 0.60737(19) 0.0261(10) Uani 1 1 d .
C1 C 0.8171(9) 0.4762(9) 0.7741(3) 0.0253(15) Uani 1 1 d .
H1A H 0.835756 0.601705 0.806540 0.030 Uiso 1 1 calc R
H1B H 0.666987 0.450209 0.759239 0.030 Uiso 1 1 calc R
C2 C 0.9177(8) 0.5065(9) 0.7006(3) 0.0235(15) Uani 1 1 d .
H2A H 1.070752 0.519976 0.716762 0.028 Uiso 1 1 calc R
C3 C 0.8747(7) 0.3245(13) 0.6426(3) 0.0241(13) Uani 1 1 d .
H3A H 0.910939 0.191889 0.670669 0.029 Uiso 1 1 calc R
C4 C 0.9863(7) 0.3365(13) 0.5731(3) 0.0218(12) Uani 1 1 d .
C5 C 0.8461(7) 0.3389(12) 0.5064(3) 0.0200(12) Uani 1 1 d .
C6 C 0.6376(8) 0.3341(13) 0.5276(3) 0.0230(13) Uani 1 1 d .
O7 O 1.4294(6) 0.8010(8) 0.6849(2) 0.0295(12) Uani 1 1 d .
H7 H 1.537750 0.769523 0.668145 0.044 Uiso 1 1 calc GR
O8 O 1.3318(6) 1.1961(7) 0.8271(2) 0.0285(11) Uani 1 1 d .
H8 H 1.212010 1.238832 0.828597 0.043 Uiso 1 1 calc GR
O9 O 1.0583(5) 0.8290(11) 0.9073(2) 0.0367(10) Uani 1 1 d .
H9 H 1.010526 0.812989 0.948415 0.055 Uiso 1 1 calc GR
O10 O 1.3653(5) 0.8469(9) 1.06470(19) 0.0299(9) Uani 1 1 d .
H10 H 1.463895 0.795606 1.095150 0.045 Uiso 1 1 calc GR
O11 O 1.7884(5) 0.8461(9) 1.01133(19) 0.0299(10) Uani 1 1 d .
O12 O 1.6017(5) 0.8396(9) 0.88866(18) 0.0241(9) Uani 1 1 d .
C7 C 1.4615(9) 0.9941(10) 0.7285(3) 0.0259(15) Uani 1 1 d .
H7A H 1.425943 1.112699 0.693269 0.031 Uiso 1 1 calc R
H7B H 1.608360 1.006956 0.752709 0.031 Uiso 1 1 calc R
C8 C 1.3210(9) 0.9924(9) 0.7917(3) 0.0238(14) Uani 1 1 d .
H8A H 1.175279 0.967799 0.765938 0.029 Uiso 1 1 calc R
C9 C 1.3810(7) 0.8214(12) 0.8532(3) 0.0201(13) Uani 1 1 d .
H9A H 1.357653 0.683712 0.827644 0.024 Uiso 1 1 calc R
C10 C 1.2675(7) 0.8289(12) 0.9230(3) 0.0208(12) Uani 1 1 d .
C11 C 1.4064(7) 0.8347(13) 0.9894(3) 0.0208(12) Uani 1 1 d .
C12 C 1.6156(8) 0.8415(12) 0.9686(3) 0.0218(12) Uani 1 1 d .

loop_
_atom_site_aniso_label
_atom_site_aniso_U_11
_atom_site_aniso_U_22
_atom_site_aniso_U_33
_atom_site_aniso_U_23
_atom_site_aniso_U_13
_atom_site_aniso_U_12
O1 0.039(3) 0.060(4) 0.020(2) 0.013(3) 0.0121(19) 0.016(3)
O2 0.033(3) 0.034(3) 0.031(3) 0.010(2) 0.0141(19) 0.004(2)
O3 0.016(2) 0.052(3) 0.022(2) -0.005(3) 0.0047(15) 0.004(3)
O4 0.020(2) 0.044(3) 0.018(2) 0.001(3) 0.0055(15) 0.001(3)
O5 0.014(2) 0.048(3) 0.025(2) -0.005(3) 0.0010(16) -0.001(3)
O6 0.018(2) 0.044(3) 0.018(2) 0.002(3) 0.0068(15) -0.002(3)
C1 0.028(4) 0.033(4) 0.016(3) 0.001(3) 0.004(3) 0.007(3)
C2 0.014(3) 0.034(4) 0.024(3) -0.001(3) 0.007(3) -0.001(3)
C3 0.017(3) 0.035(4) 0.021(3) -0.003(4) 0.002(2) 0.002(4)
C4 0.017(3) 0.025(3) 0.025(3) 0.000(4) 0.006(2) -0.002(4)
C5 0.020(3) 0.022(3) 0.019(3) 0.000(4) 0.007(2) -0.001(4)
C6 0.024(3) 0.024(4) 0.023(3) -0.003(4) 0.012(3) 0.006(4)
O7 0.028(2) 0.040(3) 0.021(2) -0.007(2) 0.0046(17) 0.005(3)
O8 0.027(2) 0.030(3) 0.028(2) -0.004(2) 0.0024(19) 0.006(2)
O9 0.018(2) 0.068(3) 0.024(2) -0.001(3) 0.0048(16) -0.004(3)
O10 0.024(2) 0.050(3) 0.017(2) 0.001(3) 0.0051(15) 0.004(3)
O11 0.016(2) 0.050(3) 0.023(2) 0.002(3) 0.0013(17) 0.003(3)
O12 0.016(2) 0.041(3) 0.015(2) 0.003(3) 0.0039(15) 0.001(3)
C7 0.021(3) 0.038(4) 0.018(3) 0.005(3) 0.003(3) 0.001(3)
C8 0.022(3) 0.028(4) 0.020(3) -0.003(3) -0.001(3) 0.000(3)
C9 0.015(3) 0.029(4) 0.016(3) -0.001(4) 0.002(2) -0.001(4)
C10 0.014(3) 0.027(3) 0.021(3) -0.001(4) 0.003(2) -0.005(4)
C11 0.019(3) 0.024(3) 0.020(3) 0.001(4) 0.007(2) 0.000(4)
C12 0.025(3) 0.021(3) 0.020(3) -0.001(4) 0.007(3) -0.002(4)

loop_
_atom_type_symbol
_atom_type_description
_atom_type_scat_dispersion_real
_atom_type_scat_dispersion_imag
_atom_type_scat_source
C C 0.0033 0.0016 'International Tables Vol C Tables 4.2.6.8 and 6.1.1.4'
H H 0.0000 0.0000 'International Tables Vol C Tables 4.2.6.8 and 6.1.1.4'
O O 0.0106 0.0060 'International Tables Vol C Tables 4.2.6.8 and 6.1.1.4'

loop_
_geom_angle_atom_site_label_1
_geom_angle_atom_site_label_2
_geom_angle_atom_site_label_3
_geom_angle
C1 O1 H1 109.5
C2 O2 H2 109.5
C4 O3 H3 109.5
C5 O4 H4 109.5
C6 O6 C3 108.5(4)
O1 C1 H1A 110.0
O1 C1 H1B 110.0
O1 C1 C2 108.3(4)
H1A C1 H1B 108.4
C2 C1 H1A 110.0
C2 C1 H1B 110.0
O2 C2 C1 105.6(4)
O2 C2 H2A 108.6
O2 C2 C3 112.5(5)
C1 C2 H2A 108.6
C1 C2 C3 112.9(5)
C3 C2 H2A 108.6
O6 C3 C2 110.0(5)
O6 C3 H3A 109.3
O6 C3 C4 103.6(4)
C2 C3 H3A 109.3
C4 C3 C2 115.1(6)
C4 C3 H3A 109.3
O3 C4 C3 116.3(4)
O3 C4 C5 133.6(4)
C5 C4 C3 110.0(4)
O4 C5 C6 124.2(4)
C4 C5 O4 127.9(4)
C4 C5 C6 107.9(4)
O5 C6 O6 120.4(4)
O5 C6 C5 129.7(5)
O6 C6 C5 109.9(4)
C7 O7 H7 109.5
C8 O8 H8 109.5
C10 O9 H9 109.5
C11 O10 H10 109.5
C12 O12 C9 108.8(3)
O7 C7 H7A 110.0
O7 C7 H7B 110.0
O7 C7 C8 108.3(4)
H7A C7 H7B 108.4
C8 C7 H7A 110.0
C8 C7 H7B 110.0
O8 C8 C7 107.7(5)
O8 C8 H8A 108.3
O8 C8 C9 111.3(5)
C7 C8 H8A 108.3
C7 C8 C9 112.8(4)
C9 C8 H8A 108.3
O12 C9 C8 110.7(5)
O12 C9 H9A 109.0
O12 C9 C10 103.3(4)
C8 C9 H9A 109.0
C10 C9 C8 115.5(5)
C10 C9 H9A 109.0
O9 C10 C9 116.4(4)
O9 C10 C11 133.7(4)
C11 C10 C9 109.9(4)
O10 C11 C12 124.3(4)
C10 C11 O10 127.5(4)
C10 C11 C12 108.1(4)
O11 C12 O12 120.5(4)
O11 C12 C11 129.8(4)
O12 C12 C11 109.7(4)

loop_
_geom_bond_atom_site_label_1
_geom_bond_atom_site_label_2
_geom_bond_distance
O1 H1 0.8200
O1 C1 1.435(7)
O2 H2 0.8200
O2 C2 1.418(7)
O3 H3 0.8200
O3 C4 1.335(5)
O4 H4 0.8200
O4 C5 1.358(5)
O5 C6 1.223(5)
O6 C3 1.460(5)
O6 C6 1.359(6)
C1 H1A 0.9700
C1 H1B 0.9700
C1 C2 1.519(7)
C2 H2A 0.9800
C2 C3 1.522(8)
C3 H3A 0.9800
C3 C4 1.489(7)
C4 C5 1.336(6)
C5 C6 1.444(6)
O7 H7 0.8200
O7 C7 1.435(7)
O8 H8 0.8200
O8 C8 1.428(7)
O9 H9 0.8200
O9 C10 1.326(5)
O10 H10 0.8200
O10 C11 1.363(6)
O11 C12 1.227(5)
O12 C9 1.453(5)
O12 C12 1.360(5)
C7 H7A 0.9700
C7 H7B 0.9700
C7 C8 1.519(7)
C8 H8A 0.9800
C8 C9 1.521(8)
C9 H9A 0.9800
C9 C10 1.501(6)
C10 C11 1.328(6)
C11 C12 1.445(6)

_cod_database_fobs_code 2300647
